data_7009211
loop_
_publ_author_name
'Coe, Benjamin J.'
'Beyer, Tim'
'Jeffery, John C.'
'Coles, Simon J.'
'Gelbrich, Thomas'
'Hursthouse, Michael B.'
'Light, Mark E.'

_publ_section_title
;
 A spectroscopic, electrochemical and structural study of polarizable,
 dipolar ruthenium(II) arsine complexes as models for chromophores with
 large quadratic non-linear optical responses
;
_journal_issue 5
_journal_name_full 'Journal of the Chemical Society, Dalton Transactions'
_journal_page_first 797
_journal_paper_doi 10.1039/a909336b
_journal_year 2000
_chemical_formula_sum 'C34 H43 As4 Cl F12 N4 P2 Ru'
_chemical_formula_weight 1233.86
_chemical_name_systematic
;
 ?
;
_space_group_IT_number 14
_symmetry_cell_setting monoclinic
_symmetry_space_group_name_Hall '-P 2ybc'
_symmetry_space_group_name_H-M 'P 1 21/c 1'
_atom_sites_solution_hydrogens geom
_atom_sites_solution_primary direct
_atom_sites_solution_secondary difmap
_audit_creation_method SHELXL-97
_cell_angle_alpha 90.00
_cell_angle_beta 110.886(3)
_cell_angle_gamma 90.00
_cell_formula_units_Z 4
_cell_length_a 20.2099(8)
_cell_length_b 9.1355(5)
_cell_length_c 25.8443(12)
_cell_measurement_reflns_used 7870
_cell_measurement_temperature 150(2)
_cell_measurement_theta_max 25.03
_cell_measurement_theta_min 3.01
_cell_volume 4458.0(4)
_computing_cell_refinement DENZO
_computing_data_collection COLLECT
_computing_data_reduction DENZO
_computing_molecular_graphics cameron
_computing_publication_material WinGX
_computing_structure_refinement 'SHELXL-97 (Sheldrick, 1997)'
_computing_structure_solution 'SHELXS-97 (Sheldrick, 1990)'
_diffrn_ambient_temperature 150(2)
_diffrn_measured_fraction_theta_full 0.998
_diffrn_measured_fraction_theta_max 0.998
_diffrn_measurement_device_type 'Enraf Nonius Kappa CCD area detector'
_diffrn_measurement_method ' Phi and Omega scans to fill Ewald sphere'
_diffrn_radiation_monochromator graphite
_diffrn_radiation_source 'Enraf Nonius FR591 Rotating anode'
_diffrn_radiation_type MoK\a
_diffrn_radiation_wavelength 0.71073
_diffrn_reflns_av_R_equivalents 0.1415
_diffrn_reflns_av_sigmaI/netI 0.1614
_diffrn_reflns_limit_h_max 22
_diffrn_reflns_limit_h_min -24
_diffrn_reflns_limit_k_max 10
_diffrn_reflns_limit_k_min -10
_diffrn_reflns_limit_l_max 30
_diffrn_reflns_limit_l_min -29
_diffrn_reflns_number 26158
_diffrn_reflns_theta_full 25.03
_diffrn_reflns_theta_max 25.03
_diffrn_reflns_theta_min 3.01
_diffrn_standards_decay_% 'not applicable'
_diffrn_standards_interval_count 'not applicable'
_diffrn_standards_interval_time 'not applicable'
_diffrn_standards_number 'not applicable'
_exptl_absorpt_coefficient_mu 3.511
_exptl_absorpt_correction_T_max 0.9657
_exptl_absorpt_correction_T_min 0.4189
_exptl_absorpt_correction_type multi-scan
_exptl_absorpt_process_details SORTAV
_exptl_crystal_colour blue
_exptl_crystal_density_diffrn 1.838
_exptl_crystal_density_meas ?
_exptl_crystal_density_method .
_exptl_crystal_description plate
_exptl_crystal_F_000 2424
_exptl_crystal_size_max 0.30
_exptl_crystal_size_mid 0.10
_exptl_crystal_size_min 0.01
_refine_diff_density_max 4.283
_refine_diff_density_min -1.218
_refine_diff_density_rms 0.276
_refine_ls_extinction_coef 0.0010(2)
_refine_ls_extinction_expression Fc^*^=kFc[1+0.001xFc^2^\l^3^/sin(2\q)]^-1/4^
_refine_ls_extinction_method SHELXL
_refine_ls_goodness_of_fit_ref 1.094
_refine_ls_hydrogen_treatment mixed
_refine_ls_matrix_type full
_refine_ls_number_parameters 535
_refine_ls_number_reflns 7870
_refine_ls_number_restraints 252
_refine_ls_restrained_S_all 1.078
_refine_ls_R_factor_all 0.1885
_refine_ls_R_factor_gt 0.1238
_refine_ls_shift/su_max 0.033
_refine_ls_shift/su_mean 0.003
_refine_ls_structure_factor_coef Fsqd
_refine_ls_weighting_details 'calc w=1/[\s^2^(Fo^2^)+(0.0511P)^2^+400.6593P] where P=(Fo^2^+2Fc^2^)/3'
_refine_ls_weighting_scheme calc
_refine_ls_wR_factor_gt 0.3157
_refine_ls_wR_factor_ref 0.3401
_reflns_number_gt 4505
_reflns_number_total 7870
_reflns_threshold_expression >2sigma(I)
_cod_data_source_file a909336b.txt
_cod_data_source_block 6
_cod_depositor_comments
;
The following automatic conversions were performed:
'_symmetry_cell_setting' value 'Monoclinic' changed to 'monoclinic'
according to '/home/saulius/struct/CIF-dictionaries/cif_core.dic'
dictionary named 'cif_core.dic' version 2.4.1 from
2010-06-29.

'_exptl_absorpt_correction_type' value 'multiscan' changed to
'multi-scan' according to
'/home/saulius/struct/CIF-dictionaries/cif_core.dic' dictionary named
'cif_core.dic' version 2.4.1 from 2010-06-29.

Automatic conversion script
Id: cif_fix_enum 1527 2010-12-29 10:47:43Z saulius 
;
_cod_original_sg_symbol_H-M P2(1)/c
_cod_database_code 7009211

loop_
_symmetry_equiv_pos_as_xyz
'x, y, z'
'-x, y+1/2, -z+1/2'
'-x, -y, -z'
'x, -y-1/2, z-1/2'

loop_
_atom_site_label
_atom_site_type_symbol
_atom_site_fract_x
_atom_site_fract_y
_atom_site_fract_z
_atom_site_U_iso_or_equiv
_atom_site_adp_type
_atom_site_occupancy
_atom_site_symmetry_multiplicity
_atom_site_calc_flag
_atom_site_refinement_flags
_atom_site_disorder_assembly
_atom_site_disorder_group
Ru1 Ru -0.31714(9) 0.0616(2) -0.12483(7) 0.0243(5) Uani 1 1 d . . .
As4 As -0.21144(12) -0.0783(3) -0.07667(10) 0.0304(6) Uani 1 1 d . . .
As1 As -0.38991(12) -0.0614(3) -0.08076(9) 0.0275(6) Uani 1 1 d . . .
As3 As -0.25012(12) 0.1543(3) -0.17899(10) 0.0294(6) Uani 1 1 d . . .
As2 As -0.42588(12) 0.1837(3) -0.17898(10) 0.0282(6) Uani 1 1 d . . .
Cl1 Cl -0.3551(3) -0.1323(6) -0.1928(2) 0.0361(14) Uani 1 1 d . . .
P1 P 0.8324(4) 0.1425(8) 0.1553(3) 0.0396(16) Uani 1 1 d . . .
P3 P -0.5000 0.5000 0.0000 0.044(2) Uani 1 2 d S . .
P2 P 1.0000 0.0000 0.5000 0.044(2) Uani 1 2 d S . .
F11 F -0.5454(10) 0.630(2) -0.0354(10) 0.097(8) Uani 1 1 d . . .
C29 C -0.2270(15) 0.649(3) 0.1474(12) 0.053(8) Uani 1 1 d U . .
H29 H -0.2578 0.6859 0.1647 0.063 Uiso 1 1 calc R . .
F2 F 0.7593(9) 0.196(2) 0.1153(8) 0.085(6) Uani 1 1 d . . .
F3 F 0.8688(9) 0.2001(17) 0.1139(7) 0.057(4) Uani 1 1 d . . .
F7 F 0.9341(8) 0.050(2) 0.4483(6) 0.057(5) Uani 1 1 d . . .
F10 F -0.5204(11) 0.549(3) 0.0503(9) 0.098(7) Uani 1 1 d . . .
F1 F 0.7971(9) 0.089(2) 0.1970(8) 0.082(6) Uani 1 1 d . . .
F8 F 0.9794(7) 0.1148(17) 0.5390(6) 0.050(4) Uani 1 1 d . . .
N3 N -0.0560(13) 0.781(2) 0.2402(8) 0.045(6) Uani 1 1 d U . .
F9 F 1.0468(8) 0.1238(19) 0.4851(7) 0.058(4) Uani 1 1 d . . .
F5 F 0.8452(12) 0.3012(18) 0.1818(8) 0.078(6) Uani 1 1 d . . .
F12 F -0.4307(8) 0.5994(19) 0.0204(7) 0.060(5) Uani 1 1 d . . .
N2 N -0.1559(11) 0.673(2) 0.1702(8) 0.035(5) Uani 1 1 d U . .
F4 F 0.9048(9) 0.097(2) 0.1986(8) 0.086(7) Uani 1 1 d . . .
C19 C -0.2182(18) -0.293(3) -0.0872(13) 0.060(8) Uani 1 1 d U . .
H19A H -0.2457 -0.3150 -0.1261 0.090 Uiso 1 1 calc R . .
H19B H -0.2418 -0.3353 -0.0636 0.090 Uiso 1 1 calc R . .
H19C H -0.1706 -0.3342 -0.0772 0.090 Uiso 1 1 calc R . .
C2 C -0.3837(13) -0.024(3) -0.0041(10) 0.046(7) Uani 1 1 d U . .
H2A H -0.4023 0.0743 -0.0017 0.069 Uiso 1 1 calc R . .
H2B H -0.3341 -0.0293 0.0208 0.069 Uiso 1 1 calc R . .
H2C H -0.4116 -0.0969 0.0069 0.069 Uiso 1 1 calc R . .
F6 F 0.8235(15) -0.016(2) 0.1297(8) 0.107(9) Uani 1 1 d . . .
C18 C -0.1359(11) -0.030(3) -0.1028(11) 0.038(6) Uani 1 1 d U . .
C20 C -0.1639(15) -0.064(3) 0.0023(11) 0.052(7) Uani 1 1 d U . .
H20A H -0.1265 -0.1379 0.0147 0.078 Uiso 1 1 calc R . .
H20B H -0.1981 -0.0797 0.0208 0.078 Uiso 1 1 calc R . .
H20C H -0.1429 0.0339 0.0117 0.078 Uiso 1 1 calc R . .
C3 C -0.4888(11) -0.007(3) -0.1236(9) 0.032(6) Uani 1 1 d U . .
C8 C -0.5056(12) 0.096(3) -0.1658(10) 0.038(6) Uani 1 1 d U . .
C10 C -0.4531(11) 0.192(3) -0.2592(9) 0.033(6) Uani 1 1 d U . .
H10A H -0.4373 0.1025 -0.2723 0.050 Uiso 1 1 calc R . .
H10B H -0.4309 0.2771 -0.2694 0.050 Uiso 1 1 calc R . .
H10C H -0.5047 0.2001 -0.2763 0.050 Uiso 1 1 calc R . .
C22 C -0.1926(12) 0.376(3) -0.0028(9) 0.033(6) Uani 1 1 d U . .
H22 H -0.1444 0.4055 0.0094 0.040 Uiso 1 1 calc R . .
C23 C -0.2370(11) 0.431(2) 0.0228(9) 0.025(5) Uani 1 1 d U . .
C11 C -0.2787(14) 0.109(3) -0.2569(10) 0.048(7) Uani 1 1 d U . .
H11A H -0.3222 0.1630 -0.2774 0.072 Uiso 1 1 calc R . .
H11B H -0.2873 0.0040 -0.2625 0.072 Uiso 1 1 calc R . .
H11C H -0.2411 0.1385 -0.2705 0.072 Uiso 1 1 calc R . .
C27 C -0.1393(11) 0.560(3) 0.0954(10) 0.037(6) Uani 1 1 d U . .
H27 H -0.1088 0.5287 0.0769 0.045 Uiso 1 1 calc R . .
C7 C -0.5762(13) 0.126(3) -0.1963(11) 0.043(6) Uani 1 1 d U . .
H7 H -0.5889 0.1944 -0.2259 0.051 Uiso 1 1 calc R . .
C6 C -0.6265(12) 0.054(4) -0.1828(12) 0.056(8) Uani 1 1 d U . .
H6 H -0.6746 0.0728 -0.2049 0.067 Uiso 1 1 calc R . .
C31 C -0.1221(16) 0.750(3) 0.2261(11) 0.043(7) Uani 1 1 d U . .
C24 C -0.3067(12) 0.386(3) 0.0010(10) 0.033(6) Uani 1 1 d U . .
H24 H -0.3401 0.4259 0.0154 0.040 Uiso 1 1 calc R . .
C33 C -0.0709(17) 0.861(3) 0.3212(12) 0.052(7) Uani 1 1 d U . .
H33 H -0.0502 0.9006 0.3575 0.062 Uiso 1 1 calc R . .
C25 C -0.3291(12) 0.284(3) -0.0416(10) 0.038(6) Uani 1 1 d U . .
H25 H -0.3768 0.2519 -0.0540 0.046 Uiso 1 1 calc R . .
C13 C -0.1521(11) 0.072(3) -0.1480(13) 0.045(7) Uani 1 1 d U . .
C30 C -0.2531(16) 0.572(3) 0.0997(12) 0.059(8) Uani 1 1 d U . .
H30 H -0.3021 0.5484 0.0850 0.070 Uiso 1 1 calc R . .
C28 C -0.1110(15) 0.637(3) 0.1438(10) 0.043(7) Uani 1 1 d U . .
H28 H -0.0624 0.6630 0.1582 0.052 Uiso 1 1 calc R . .
C4 C -0.5449(13) -0.076(3) -0.1110(11) 0.045(7) Uani 1 1 d U . .
H4 H -0.5342 -0.1461 -0.0821 0.053 Uiso 1 1 calc R . .
C26 C -0.2101(12) 0.527(3) 0.0723(10) 0.033(6) Uani 1 1 d U . .
C16 C -0.0202(13) -0.049(3) -0.1044(13) 0.047(7) Uani 1 1 d U . .
H16 H 0.0260 -0.0893 -0.0890 0.057 Uiso 1 1 calc R . .
N1 N -0.2859(9) 0.230(2) -0.0659(7) 0.027(4) Uani 1 1 d U . .
C12 C -0.2334(14) 0.362(3) -0.1825(11) 0.044(6) Uani 1 1 d U . .
H12A H -0.2225 0.3829 -0.2158 0.065 Uiso 1 1 calc R . .
H12B H -0.1934 0.3912 -0.1496 0.065 Uiso 1 1 calc R . .
H12C H -0.2759 0.4159 -0.1840 0.065 Uiso 1 1 calc R . .
N4 N -0.1710(12) 0.765(2) 0.2496(9) 0.047(6) Uani 1 1 d U . .
C5 C -0.6143(14) -0.041(3) -0.1408(11) 0.051(8) Uani 1 1 d U . .
H5 H -0.6521 -0.0817 -0.1319 0.061 Uiso 1 1 calc R . .
C34 C -0.1410(16) 0.831(3) 0.3011(11) 0.051(7) Uani 1 1 d U . .
H34 H -0.1696 0.8540 0.3222 0.062 Uiso 1 1 calc R . .
C21 C -0.2195(12) 0.277(3) -0.0469(10) 0.034(6) Uani 1 1 d U . .
H21 H -0.1882 0.2410 -0.0641 0.041 Uiso 1 1 calc R . .
C17 C -0.0691(13) -0.080(3) -0.0821(10) 0.041(6) Uani 1 1 d U . .
H17 H -0.0559 -0.1414 -0.0502 0.050 Uiso 1 1 calc R . .
C32 C -0.0300(17) 0.837(3) 0.2910(12) 0.067(10) Uani 1 1 d U . .
H32 H 0.0189 0.8607 0.3063 0.081 Uiso 1 1 calc R . .
C15 C -0.0379(16) 0.047(3) -0.1519(15) 0.062(9) Uani 1 1 d U . .
H15 H -0.0039 0.0661 -0.1687 0.074 Uiso 1 1 calc R . .
C1 C -0.3928(15) -0.272(3) -0.0848(12) 0.053(8) Uani 1 1 d U . .
H1A H -0.4400 -0.3067 -0.0879 0.079 Uiso 1 1 calc R . .
H1B H -0.3574 -0.3132 -0.0512 0.079 Uiso 1 1 calc R . .
H1C H -0.3824 -0.3045 -0.1173 0.079 Uiso 1 1 calc R . .
C14 C -0.1014(14) 0.109(3) -0.1720(11) 0.047(7) Uani 1 1 d U . .
H14 H -0.1126 0.1767 -0.2018 0.056 Uiso 1 1 calc R . .
C9 C -0.4415(16) 0.388(3) -0.1676(12) 0.055(8) Uani 1 1 d U . .
H9A H -0.4876 0.4187 -0.1941 0.083 Uiso 1 1 calc R . .
H9B H -0.4041 0.4474 -0.1731 0.083 Uiso 1 1 calc R . .
H9C H -0.4407 0.4024 -0.1298 0.083 Uiso 1 1 calc R . .

loop_
_atom_site_aniso_label
_atom_site_aniso_U_11
_atom_site_aniso_U_22
_atom_site_aniso_U_33
_atom_site_aniso_U_23
_atom_site_aniso_U_13
_atom_site_aniso_U_12
Ru1 0.0230(9) 0.0232(9) 0.0258(9) -0.0001(8) 0.0077(7) -0.0013(8)
As4 0.0289(13) 0.0288(13) 0.0347(13) 0.0009(11) 0.0127(11) 0.0061(11)
As1 0.0287(12) 0.0264(12) 0.0290(13) 0.0028(11) 0.0121(10) -0.0013(10)
As3 0.0288(13) 0.0307(13) 0.0317(13) 0.0000(11) 0.0142(10) -0.0051(11)
As2 0.0241(12) 0.0279(13) 0.0306(13) 0.0032(10) 0.0072(10) -0.0016(10)
Cl1 0.044(3) 0.029(3) 0.035(3) -0.010(3) 0.015(3) -0.006(3)
P1 0.041(4) 0.043(4) 0.039(4) 0.007(3) 0.020(3) 0.003(3)
P3 0.035(5) 0.042(6) 0.057(6) 0.021(5) 0.019(5) 0.006(5)
P2 0.038(5) 0.061(7) 0.039(5) -0.018(5) 0.022(4) -0.015(5)
F11 0.063(12) 0.084(15) 0.15(2) 0.066(14) 0.041(13) 0.025(11)
C29 0.049(16) 0.047(17) 0.053(17) -0.015(14) 0.007(13) 0.001(14)
F2 0.046(10) 0.097(15) 0.092(14) 0.037(12) 0.002(10) -0.008(10)
F3 0.078(12) 0.051(10) 0.063(11) -0.006(8) 0.050(9) 0.005(9)
F7 0.045(9) 0.093(13) 0.032(8) -0.004(9) 0.012(7) 0.001(9)
F10 0.088(15) 0.122(19) 0.104(16) -0.039(14) 0.059(13) -0.052(14)
F1 0.063(11) 0.117(17) 0.081(13) 0.051(12) 0.045(10) -0.003(11)
F8 0.030(8) 0.060(10) 0.060(10) -0.023(8) 0.016(7) -0.005(7)
N3 0.065(15) 0.037(12) 0.027(11) -0.018(10) 0.010(11) 0.004(11)
F9 0.038(8) 0.070(11) 0.079(12) -0.012(9) 0.036(8) -0.019(8)
F5 0.142(18) 0.039(10) 0.071(12) -0.004(9) 0.062(13) -0.008(11)
F12 0.039(9) 0.074(12) 0.079(12) 0.000(10) 0.038(8) -0.009(8)
N2 0.042(12) 0.020(10) 0.044(12) 0.007(9) 0.017(10) 0.002(9)
F4 0.044(10) 0.115(17) 0.094(14) 0.062(13) 0.019(10) 0.018(10)
C19 0.09(2) 0.024(14) 0.069(19) 0.003(14) 0.026(17) -0.009(14)
C2 0.036(14) 0.057(17) 0.047(15) 0.002(13) 0.019(12) -0.001(13)
F6 0.21(3) 0.057(12) 0.071(13) -0.009(11) 0.075(16) -0.043(15)
C18 0.017(10) 0.045(13) 0.050(12) -0.023(11) 0.011(9) -0.011(9)
C20 0.048(16) 0.055(17) 0.049(16) -0.001(14) 0.011(13) 0.016(14)
C3 0.026(11) 0.051(15) 0.017(11) -0.013(11) 0.003(9) -0.022(11)
C8 0.024(12) 0.050(16) 0.045(14) -0.032(13) 0.018(11) -0.011(11)
C10 0.017(11) 0.051(15) 0.028(12) 0.004(11) 0.004(9) 0.001(11)
C22 0.025(11) 0.036(13) 0.037(13) -0.027(11) 0.011(10) -0.015(10)
C23 0.024(11) 0.019(11) 0.035(12) -0.004(10) 0.013(10) -0.004(9)
C11 0.050(16) 0.052(17) 0.037(14) -0.007(13) 0.007(12) -0.007(13)
C27 0.016(11) 0.048(15) 0.051(15) -0.015(13) 0.016(10) -0.005(11)
C7 0.039(14) 0.042(15) 0.049(15) 0.024(13) 0.018(12) 0.011(12)
C6 0.014(11) 0.09(2) 0.061(17) 0.016(17) 0.016(12) 0.015(14)
C31 0.061(17) 0.014(12) 0.054(16) -0.011(11) 0.022(14) -0.004(12)
C24 0.024(11) 0.028(12) 0.047(14) -0.017(11) 0.013(11) -0.012(10)
C33 0.072(15) 0.033(12) 0.046(13) -0.012(11) 0.013(12) 0.012(12)
C25 0.018(11) 0.048(15) 0.044(14) -0.004(12) 0.006(10) -0.019(11)
C13 0.011(10) 0.038(14) 0.09(2) -0.035(15) 0.027(12) -0.017(10)
C30 0.055(17) 0.064(19) 0.051(17) -0.023(16) 0.013(14) -0.004(15)
C28 0.060(13) 0.044(12) 0.042(12) -0.018(10) 0.037(11) -0.002(11)
C4 0.040(14) 0.051(16) 0.047(15) 0.002(13) 0.021(12) -0.012(13)
C26 0.031(12) 0.034(13) 0.039(13) -0.006(11) 0.018(11) -0.008(10)
C16 0.030(13) 0.033(14) 0.08(2) -0.021(14) 0.025(14) 0.001(11)
N1 0.016(9) 0.031(10) 0.029(10) -0.002(9) 0.001(8) 0.002(8)
C12 0.050(15) 0.043(15) 0.042(14) 0.004(12) 0.022(12) -0.006(13)
N4 0.066(12) 0.036(11) 0.042(11) -0.008(9) 0.023(10) 0.020(10)
C5 0.037(14) 0.08(2) 0.050(16) -0.003(15) 0.032(13) -0.013(14)
C34 0.067(19) 0.056(17) 0.041(15) 0.004(14) 0.032(14) 0.012(15)
C21 0.027(12) 0.032(13) 0.037(13) -0.008(11) 0.004(10) 0.005(10)
C17 0.043(15) 0.033(14) 0.036(13) -0.009(12) 0.000(12) -0.004(12)
C32 0.062(19) 0.057(19) 0.055(18) -0.018(16) -0.014(15) 0.027(16)
C15 0.052(17) 0.059(19) 0.10(2) -0.032(18) 0.060(17) -0.022(15)
C1 0.056(17) 0.037(15) 0.064(18) 0.016(14) 0.019(14) 0.003(13)
C14 0.049(16) 0.060(18) 0.039(14) -0.008(13) 0.024(13) 0.009(14)
C9 0.065(18) 0.025(14) 0.060(18) 0.024(13) 0.003(14) -0.005(13)

loop_
_atom_type_symbol
_atom_type_description
_atom_type_scat_dispersion_real
_atom_type_scat_dispersion_imag
_atom_type_scat_source
C C 0.0033 0.0016 'International Tables Vol C Tables 4.2.6.8 and 6.1.1.4'
H H 0.0000 0.0000 'International Tables Vol C Tables 4.2.6.8 and 6.1.1.4'
N N 0.0061 0.0033 'International Tables Vol C Tables 4.2.6.8 and 6.1.1.4'
F F 0.0171 0.0103 'International Tables Vol C Tables 4.2.6.8 and 6.1.1.4'
P P 0.1023 0.0942 'International Tables Vol C Tables 4.2.6.8 and 6.1.1.4'
Cl Cl 0.1484 0.1585 'International Tables Vol C Tables 4.2.6.8 and 6.1.1.4'
As As 0.0499 2.0058 'International Tables Vol C Tables 4.2.6.8 and 6.1.1.4'
Ru Ru -1.2594 0.8363 'International Tables Vol C Tables 4.2.6.8 and 6.1.1.4'

loop_
_geom_angle_atom_site_label_1
_geom_angle_atom_site_label_2
_geom_angle_atom_site_label_3
_geom_angle
_geom_angle_site_symmetry_1
_geom_angle_site_symmetry_3
_geom_angle_publ_flag
N1 Ru1 As2 93.3(5) . . ?
N1 Ru1 As4 91.8(5) . . ?
As2 Ru1 As4 174.83(12) . . ?
N1 Ru1 Cl1 179.1(5) . . ?
As2 Ru1 Cl1 85.97(17) . . ?
As4 Ru1 Cl1 88.86(17) . . ?
N1 Ru1 As3 94.4(5) . . ?
As2 Ru1 As3 94.84(10) . . ?
As4 Ru1 As3 84.77(10) . . ?
Cl1 Ru1 As3 86.24(17) . . ?
N1 Ru1 As1 94.3(5) . . ?
As2 Ru1 As1 84.70(10) . . ?
As4 Ru1 As1 94.91(10) . . ?
Cl1 Ru1 As1 85.03(16) . . ?
As3 Ru1 As1 171.27(11) . . ?
C20 As4 C18 101.3(12) . . ?
C20 As4 C19 101.5(13) . . ?
C18 As4 C19 101.9(12) . . ?
C20 As4 Ru1 121.6(8) . . ?
C18 As4 Ru1 111.2(8) . . ?
C19 As4 Ru1 116.6(10) . . ?
C1 As1 C3 102.4(11) . . ?
C1 As1 C2 102.7(12) . . ?
C3 As1 C2 102.1(10) . . ?
C1 As1 Ru1 116.6(9) . . ?
C3 As1 Ru1 106.4(7) . . ?
C2 As1 Ru1 123.9(8) . . ?
C11 As3 C12 98.7(12) . . ?
C11 As3 C13 102.9(12) . . ?
C12 As3 C13 102.9(11) . . ?
C11 As3 Ru1 120.5(8) . . ?
C12 As3 Ru1 120.9(8) . . ?
C13 As3 Ru1 108.4(9) . . ?
C8 As2 C9 100.4(12) . . ?
C8 As2 C10 105.5(10) . . ?
C9 As2 C10 97.2(12) . . ?
C8 As2 Ru1 110.5(8) . . ?
C9 As2 Ru1 121.4(8) . . ?
C10 As2 Ru1 119.2(7) . . ?
F4 P1 F2 175.6(14) . . ?
F4 P1 F1 87.9(10) . . ?
F2 P1 F1 89.8(11) . . ?
F4 P1 F6 89.6(14) . . ?
F2 P1 F6 94.1(14) . . ?
F1 P1 F6 89.4(12) . . ?
F4 P1 F5 88.1(12) . . ?
F2 P1 F5 88.3(12) . . ?
F1 P1 F5 91.8(11) . . ?
F6 P1 F5 177.3(14) . . ?
F4 P1 F3 91.8(10) . . ?
F2 P1 F3 90.4(10) . . ?
F1 P1 F3 178.6(12) . . ?
F6 P1 F3 91.9(10) . . ?
F5 P1 F3 86.9(9) . . ?
F10 P3 F10 180.0(12) 3_465 . ?
F10 P3 F11 90.2(13) 3_465 . ?
F10 P3 F11 89.8(13) . . ?
F10 P3 F11 89.8(13) 3_465 3_465 ?
F10 P3 F11 90.2(13) . 3_465 ?
F11 P3 F11 180.0(17) . 3_465 ?
F10 P3 F12 91.3(9) 3_465 3_465 ?
F10 P3 F12 88.7(9) . 3_465 ?
F11 P3 F12 88.6(10) . 3_465 ?
F11 P3 F12 91.4(10) 3_465 3_465 ?
F10 P3 F12 88.7(9) 3_465 . ?
F10 P3 F12 91.3(9) . . ?
F11 P3 F12 91.4(10) . . ?
F11 P3 F12 88.6(10) 3_465 . ?
F12 P3 F12 180(2) 3_465 . ?
F7 P2 F7 180.0(9) . 3_756 ?
F7 P2 F9 90.9(9) . 3_756 ?
F7 P2 F9 89.1(9) 3_756 3_756 ?
F7 P2 F9 89.1(9) . . ?
F7 P2 F9 90.9(9) 3_756 . ?
F9 P2 F9 180.0(11) 3_756 . ?
F7 P2 F8 89.2(8) . 3_756 ?
F7 P2 F8 90.8(8) 3_756 3_756 ?
F9 P2 F8 89.9(8) 3_756 3_756 ?
F9 P2 F8 90.1(8) . 3_756 ?
F7 P2 F8 90.8(8) . . ?
F7 P2 F8 89.2(8) 3_756 . ?
F9 P2 F8 90.1(8) 3_756 . ?
F9 P2 F8 89.9(8) . . ?
F8 P2 F8 180.0(8) 3_756 . ?
C30 C29 N2 119(3) . . ?
C31 N3 C32 112(3) . . ?
C28 N2 C29 122(2) . . ?
C28 N2 C31 116(2) . . ?
C29 N2 C31 122(2) . . ?
C17 C18 C13 117(2) . . ?
C17 C18 As4 126(2) . . ?
C13 C18 As4 117.1(16) . . ?
C8 C3 C4 119(2) . . ?
C8 C3 As1 121.8(16) . . ?
C4 C3 As1 119.3(19) . . ?
C7 C8 C3 120(2) . . ?
C7 C8 As2 125(2) . . ?
C3 C8 As2 115.6(17) . . ?
C23 C22 C21 119(2) . . ?
C24 C23 C22 116(2) . . ?
C24 C23 C26 122(2) . . ?
C22 C23 C26 121.6(19) . . ?
C28 C27 C26 123(2) . . ?
C6 C7 C8 118(2) . . ?
C5 C6 C7 126(2) . . ?
N3 C31 N4 135(3) . . ?
N3 C31 N2 116(2) . . ?
N4 C31 N2 109(2) . . ?
C23 C24 C25 121(2) . . ?
C32 C33 C34 121(3) . . ?
N1 C25 C24 123(2) . . ?
C14 C13 C18 122(2) . . ?
C14 C13 As3 120(2) . . ?
C18 C13 As3 118.3(16) . . ?
C29 C30 C26 121(3) . . ?
N2 C28 C27 117(2) . . ?
C5 C4 C3 120(3) . . ?
C30 C26 C27 118(2) . . ?
C30 C26 C23 121(2) . . ?
C27 C26 C23 121(2) . . ?
C17 C16 C15 120(2) . . ?
C21 N1 C25 117(2) . . ?
C21 N1 Ru1 120.6(16) . . ?
C25 N1 Ru1 122.3(14) . . ?
C31 N4 C34 110(2) . . ?
C6 C5 C4 117(2) . . ?
C33 C34 N4 120(3) . . ?
N1 C21 C22 124(2) . . ?
C16 C17 C18 123(3) . . ?
N3 C32 C33 122(3) . . ?
C14 C15 C16 120(3) . . ?
C15 C14 C13 118(3) . . ?

loop_
_geom_bond_atom_site_label_1
_geom_bond_atom_site_label_2
_geom_bond_distance
_geom_bond_site_symmetry_2
_geom_bond_publ_flag
Ru1 N1 2.097(18) . ?
Ru1 As2 2.416(3) . ?
Ru1 As4 2.419(3) . ?
Ru1 Cl1 2.420(6) . ?
Ru1 As3 2.421(3) . ?
Ru1 As1 2.432(3) . ?
As4 C20 1.93(3) . ?
As4 C18 1.93(2) . ?
As4 C19 1.98(3) . ?
As1 C1 1.93(3) . ?
As1 C3 1.97(2) . ?
As1 C2 1.97(3) . ?
As3 C11 1.93(2) . ?
As3 C12 1.93(3) . ?
As3 C13 2.00(2) . ?
As2 C8 1.94(2) . ?
As2 C9 1.94(3) . ?
As2 C10 1.95(2) . ?
P1 F4 1.548(17) . ?
P1 F2 1.549(18) . ?
P1 F1 1.568(16) . ?
P1 F6 1.58(2) . ?
P1 F5 1.585(18) . ?
P1 F3 1.588(16) . ?
P3 F10 1.56(2) 3_465 ?
P3 F10 1.56(2) . ?
P3 F11 1.578(18) . ?
P3 F11 1.578(18) 3_465 ?
P3 F12 1.593(15) 3_465 ?
P3 F12 1.593(15) . ?
P2 F7 1.580(14) . ?
P2 F7 1.580(15) 3_756 ?
P2 F9 1.607(15) 3_756 ?
P2 F9 1.607(15) . ?
P2 F8 1.608(14) 3_756 ?
P2 F8 1.608(14) . ?
C29 C30 1.35(4) . ?
C29 N2 1.36(3) . ?
N3 C31 1.29(3) . ?
N3 C32 1.33(3) . ?
N2 C28 1.36(3) . ?
N2 C31 1.53(3) . ?
C18 C17 1.35(3) . ?
C18 C13 1.44(4) . ?
C3 C8 1.39(4) . ?
C3 C4 1.43(3) . ?
C8 C7 1.39(3) . ?
C22 C23 1.38(3) . ?
C22 C21 1.41(3) . ?
C23 C24 1.38(3) . ?
C23 C26 1.49(3) . ?
C27 C28 1.37(3) . ?
C27 C26 1.37(3) . ?
C7 C6 1.36(4) . ?
C6 C5 1.34(4) . ?
C31 N4 1.34(3) . ?
C24 C25 1.39(3) . ?
C33 C32 1.34(4) . ?
C33 C34 1.35(4) . ?
C25 N1 1.34(3) . ?
C13 C14 1.41(4) . ?
C30 C26 1.36(4) . ?
C4 C5 1.38(4) . ?
C16 C17 1.34(4) . ?
C16 C15 1.45(4) . ?
N1 C21 1.32(3) . ?
N4 C34 1.39(3) . ?
C15 C14 1.33(4) . ?
